data_8107339
loop_
_publ_author_name
'Zhu, Zhihong'
'Zhang, Lilei'

_publ_section_title
;
 The crystal structure of 1-(4-bromophenyl)-3-(2-chlorobenzyl)urea,
 C14H12BrClN2O
;
_journal_issue 1
_journal_name_full 'Zeitschrift f\"ur Kristallographie - New Crystal Structures'
_journal_page_first 13
_journal_page_last 14
_journal_paper_doi 10.1515/ncrs-2022-0456
_journal_volume 238
_journal_year 2023
_chemical_formula_moiety 'C14 H12 Br Cl N2 O'
_chemical_formula_sum 'C14 H12 Br Cl N2 O'
_chemical_formula_weight 339.62
_space_group_crystal_system monoclinic
_space_group_IT_number 14
_space_group_name_Hall '-P 2ybc'
_space_group_name_H-M_alt 'P 1 21/c 1'
_atom_sites_solution_hydrogens geom
_atom_sites_solution_primary dual
_cell_angle_alpha 90
_cell_angle_beta 100.475(4)
_cell_angle_gamma 90
_cell_formula_units_Z 4
_cell_length_a 13.4072(6)
_cell_length_b 8.6103(5)
_cell_length_c 12.3824(6)
_cell_measurement_reflns_used 2044
_cell_measurement_temperature 173
_cell_measurement_theta_max 25.9540
_cell_measurement_theta_min 3.8630
_cell_volume 1405.60(12)
_computing_cell_refinement 'CrysAlisPro 1.171.41.121a (Rigaku OD, 2021) [1]'
_computing_data_collection 'CrysAlisPro 1.171.41.121a (Rigaku OD, 2021) [1]'
_computing_data_reduction 'CrysAlisPro 1.171.41.121a (Rigaku OD, 2021) [1]'
_computing_molecular_graphics 'Olex2 1.5 (Dolomanov et al., 2009) [2]'
_computing_publication_material 'Olex2 1.5 (Dolomanov et al., 2009) [2]'
_computing_structure_refinement 'SHELXL 2018/3 (Sheldrick, 2015) [3]'
_computing_structure_solution 'SHELXT 2018/2 (Sheldrick, 2018) [4]'
_diffrn_ambient_temperature 173
_diffrn_detector 'CCD plate'
_diffrn_detector_area_resol_mean 8.0584
_diffrn_detector_type EosS2
_diffrn_measured_fraction_theta_full 0.998
_diffrn_measured_fraction_theta_max 0.842
_diffrn_measurement_device_type 'multiwire proportional'
_diffrn_measurement_method 'phi and omega scans'
_diffrn_radiation_monochromator graphite
_diffrn_radiation_type MoK\a
_diffrn_radiation_wavelength 0.71073
_diffrn_reflns_av_R_equivalents 0.0255
_diffrn_reflns_av_unetI/netI 0.0665
_diffrn_reflns_Laue_measured_fraction_full 0.998
_diffrn_reflns_Laue_measured_fraction_max 0.842
_diffrn_reflns_limit_h_max 18
_diffrn_reflns_limit_h_min -16
_diffrn_reflns_limit_k_max 6
_diffrn_reflns_limit_k_min -11
_diffrn_reflns_limit_l_max 16
_diffrn_reflns_limit_l_min -15
_diffrn_reflns_number 6337
_diffrn_reflns_point_group_measured_fraction_full 0.998
_diffrn_reflns_point_group_measured_fraction_max 0.842
_diffrn_reflns_theta_full 25.242
_diffrn_reflns_theta_max 29.289
_diffrn_reflns_theta_min 3.421
_exptl_absorpt_coefficient_mu 3.107
_exptl_absorpt_correction_type none
_exptl_crystal_colour colourless
_exptl_crystal_density_diffrn 1.605
_exptl_crystal_description block
_exptl_crystal_F_000 680
_exptl_crystal_size_max 0.27
_exptl_crystal_size_mid 0.25
_exptl_crystal_size_min 0.22
_refine_diff_density_max 0.609
_refine_diff_density_min -0.629
_refine_diff_density_rms 0.054
_refine_ls_extinction_coef 0.0053(6)
_refine_ls_extinction_expression Fc^*^=kFc[1+0.001xFc^2^\l^3^/sin(2\q)]^-1/4^
_refine_ls_extinction_method 'SHELXL-2018/3 (Sheldrick 2018)'
_refine_ls_goodness_of_fit_ref 1.035
_refine_ls_hydrogen_treatment constr
_refine_ls_matrix_type full
_refine_ls_number_parameters 173
_refine_ls_number_reflns 3236
_refine_ls_number_restraints 0
_refine_ls_restrained_S_all 1.035
_refine_ls_R_factor_all 0.1042
_refine_ls_R_factor_gt 0.0499
_refine_ls_shift/su_max 0.000
_refine_ls_shift/su_mean 0.000
_refine_ls_structure_factor_coef Fsqd
_refine_ls_weighting_details 'w=1/[\s^2^(Fo^2^)+(0.0355P)^2^+0.0501P] where P=(Fo^2^+2Fc^2^)/3'
_refine_ls_weighting_scheme calc
_refine_ls_wR_factor_gt 0.0978
_refine_ls_wR_factor_ref 0.1215
_reflns_Friedel_coverage 0.000
_reflns_Friedel_fraction_full .
_reflns_Friedel_fraction_max .
_reflns_number_gt 1727
_reflns_number_total 3236
_reflns_threshold_expression 'I > 2\s(I)'
_cod_data_source_file suppl_j_ncrs-2022-0456_suppl.cif
_cod_data_source_block zll5
_cod_database_code 8107339
_shelx_space_group_comment
;
The symmetry employed for this shelxl refinement is uniquely defined
by the following loop, which should always be used as a source of
symmetry information in preference to the above space-group names.
They are only intended as comments.
;
_olex2_refinement_description
;
1. Fixed Uiso
 At 1.2 times of:
  All C(H) groups, All C(H,H) groups, All N(H) groups
2.a Secondary CH2 refined with riding coordinates:
 C7(H7A,H7B)
2.b Aromatic/amide H refined with riding coordinates:
 C2(H2), C3(H3), C4(H4), C5(H5), C10(H10), C11(H11), C13(H13), C14(H14),
 N1(H1), N2(H2A)
;
_olex2_submission_special_instructions 'No special instructions were received'

loop_
_space_group_symop_operation_xyz
'x, y, z'
'-x, y+1/2, -z+1/2'
'-x, -y, -z'
'x, -y-1/2, z-1/2'

loop_
_atom_site_label
_atom_site_type_symbol
_atom_site_fract_x
_atom_site_fract_y
_atom_site_fract_z
_atom_site_U_iso_or_equiv
_atom_site_adp_type
_atom_site_occupancy
_atom_site_site_symmetry_order
_atom_site_calc_flag
_atom_site_refinement_flags_posn
_atom_site_refinement_flags_adp
_atom_site_refinement_flags_occupancy
_atom_site_disorder_assembly
_atom_site_disorder_group
Br1 Br 0.09861(4) 0.47977(6) 0.33688(4) 0.0922(3) Uani 1 1 d . . . . .
C1 C 0.8128(3) 0.3575(4) 0.9918(3) 0.0606(11) Uani 1 1 d . . . . .
C2 C 0.8405(4) 0.4436(5) 1.0867(4) 0.0849(16) Uani 1 1 d . . . . .
H2 H 0.910143 0.459597 1.116717 0.102 Uiso 1 1 calc R U . . .
C3 C 0.7666(6) 0.5061(5) 1.1373(4) 0.0912(19) Uani 1 1 d . . . . .
H3 H 0.784681 0.568010 1.201334 0.109 Uiso 1 1 calc R U . . .
C4 C 0.6672(5) 0.4782(5) 1.0946(4) 0.0774(14) Uani 1 1 d . . . . .
H4 H 0.616078 0.520044 1.130091 0.093 Uiso 1 1 calc R U . . .
C5 C 0.6394(3) 0.3903(4) 1.0005(3) 0.0566(10) Uani 1 1 d . . . . .
H5 H 0.569633 0.372965 0.971983 0.068 Uiso 1 1 calc R U . . .
C6 C 0.7124(3) 0.3273(4) 0.9477(3) 0.0453(9) Uani 1 1 d . . . . .
C7 C 0.6863(2) 0.2304(4) 0.8440(3) 0.0476(9) Uani 1 1 d . . . . .
H7A H 0.710528 0.286021 0.783700 0.057 Uiso 1 1 calc R U . . .
H7B H 0.724049 0.131220 0.855849 0.057 Uiso 1 1 calc R U . . .
C8 C 0.5202(3) 0.2830(4) 0.7336(3) 0.0415(8) Uani 1 1 d . . . . .
C9 C 0.3539(3) 0.2847(3) 0.6093(3) 0.0402(8) Uani 1 1 d . . . . .
C10 C 0.2532(3) 0.2578(4) 0.6135(3) 0.0488(9) Uani 1 1 d . . . . .
H10 H 0.236455 0.198390 0.672342 0.059 Uiso 1 1 calc R U . . .
C11 C 0.1765(3) 0.3148(4) 0.5344(3) 0.0583(10) Uani 1 1 d . . . . .
H11 H 0.107539 0.294104 0.538007 0.070 Uiso 1 1 calc R U . . .
C12 C 0.2009(3) 0.4016(4) 0.4506(3) 0.0535(10) Uani 1 1 d . . . . .
C13 C 0.3001(3) 0.4315(4) 0.4429(3) 0.0558(10) Uani 1 1 d . . . . .
H13 H 0.316002 0.492304 0.384316 0.067 Uiso 1 1 calc R U . . .
C14 C 0.3771(3) 0.3706(4) 0.5231(3) 0.0479(9) Uani 1 1 d . . . . .
H14 H 0.446081 0.388513 0.518132 0.058 Uiso 1 1 calc R U . . .
Cl1 Cl 0.90662(8) 0.28220(16) 0.92618(10) 0.0922(4) Uani 1 1 d . . . . .
N1 N 0.5800(2) 0.1958(3) 0.8092(2) 0.0509(8) Uani 1 1 d . . . . .
H1 H 0.553621 0.115781 0.838190 0.061 Uiso 1 1 calc R U . . .
N2 N 0.4292(2) 0.2172(3) 0.6905(2) 0.0469(7) Uani 1 1 d . . . . .
H2A H 0.416253 0.125020 0.715289 0.056 Uiso 1 1 calc R U . . .
O1 O 0.54552(17) 0.4131(2) 0.7065(2) 0.0484(6) Uani 1 1 d . . . . .

loop_
_atom_site_aniso_label
_atom_site_aniso_U_11
_atom_site_aniso_U_22
_atom_site_aniso_U_33
_atom_site_aniso_U_23
_atom_site_aniso_U_13
_atom_site_aniso_U_12
Br1 0.0786(4) 0.1180(5) 0.0672(4) 0.0152(3) -0.0209(3) 0.0102(3)
C1 0.055(3) 0.065(2) 0.057(3) 0.011(2) -0.005(2) -0.007(2)
C2 0.099(4) 0.082(3) 0.059(3) 0.003(3) -0.026(3) -0.026(3)
C3 0.162(6) 0.063(3) 0.044(3) -0.006(2) 0.007(4) -0.014(4)
C4 0.109(4) 0.065(3) 0.062(3) 0.003(2) 0.023(3) 0.006(3)
C5 0.069(3) 0.051(2) 0.049(2) 0.0054(19) 0.009(2) 0.008(2)
C6 0.047(2) 0.0384(18) 0.049(2) 0.0062(16) 0.0046(18) 0.0003(17)
C7 0.037(2) 0.0484(19) 0.054(2) 0.0010(17) 0.0002(17) 0.0060(17)
C8 0.041(2) 0.0365(17) 0.045(2) -0.0011(16) 0.0033(17) 0.0020(16)
C9 0.041(2) 0.0328(16) 0.044(2) -0.0021(15) 0.0028(17) -0.0081(15)
C10 0.042(2) 0.056(2) 0.046(2) 0.0044(17) 0.0005(17) -0.0106(18)
C11 0.040(2) 0.079(3) 0.053(2) -0.001(2) 0.0002(19) -0.011(2)
C12 0.050(2) 0.065(2) 0.043(2) 0.0029(19) -0.0013(19) 0.002(2)
C13 0.071(3) 0.053(2) 0.041(2) 0.0048(18) 0.005(2) -0.005(2)
C14 0.041(2) 0.0469(19) 0.056(2) -0.0021(18) 0.0083(18) -0.0082(17)
Cl1 0.0415(6) 0.1389(11) 0.0913(9) 0.0126(8) -0.0013(6) 0.0072(7)
N1 0.0456(18) 0.0410(15) 0.0605(19) 0.0048(15) -0.0056(15) -0.0062(14)
N2 0.0386(16) 0.0351(14) 0.0627(19) 0.0086(14) -0.0022(14) -0.0049(13)
O1 0.0430(15) 0.0325(12) 0.0674(16) 0.0031(12) 0.0036(12) -0.0059(11)

loop_
_atom_type_symbol
_atom_type_description
_atom_type_scat_dispersion_real
_atom_type_scat_dispersion_imag
_atom_type_scat_source
C C 0.0033 0.0016 'International Tables Vol C Tables 4.2.6.8 and 6.1.1.4'
H H 0.0000 0.0000 'International Tables Vol C Tables 4.2.6.8 and 6.1.1.4'
Br Br -0.2901 2.4595 'International Tables Vol C Tables 4.2.6.8 and 6.1.1.4'
Cl Cl 0.1484 0.1585 'International Tables Vol C Tables 4.2.6.8 and 6.1.1.4'
N N 0.0061 0.0033 'International Tables Vol C Tables 4.2.6.8 and 6.1.1.4'
O O 0.0106 0.0060 'International Tables Vol C Tables 4.2.6.8 and 6.1.1.4'

loop_
_geom_angle_atom_site_label_1
_geom_angle_atom_site_label_2
_geom_angle_atom_site_label_3
_geom_angle
_geom_angle_site_symmetry_1
_geom_angle_site_symmetry_3
C2 C1 C6 121.9(4) . .
C2 C1 Cl1 119.4(4) . .
C6 C1 Cl1 118.6(3) . .
C1 C2 H2 120.2 . .
C3 C2 C1 119.5(5) . .
C3 C2 H2 120.2 . .
C2 C3 H3 120.3 . .
C4 C3 C2 119.3(5) . .
C4 C3 H3 120.3 . .
C3 C4 H4 119.4 . .
C3 C4 C5 121.2(5) . .
C5 C4 H4 119.4 . .
C4 C5 H5 119.7 . .
C4 C5 C6 120.5(4) . .
C6 C5 H5 119.7 . .
C1 C6 C5 117.5(4) . .
C1 C6 C7 119.7(3) . .
C5 C6 C7 122.8(3) . .
C6 C7 H7A 108.4 . .
C6 C7 H7B 108.4 . .
H7A C7 H7B 107.5 . .
N1 C7 C6 115.4(3) . .
N1 C7 H7A 108.4 . .
N1 C7 H7B 108.4 . .
N1 C8 N2 114.7(3) . .
O1 C8 N1 122.5(3) . .
O1 C8 N2 122.8(3) . .
C10 C9 N2 118.8(3) . .
C14 C9 C10 118.6(3) . .
C14 C9 N2 122.6(3) . .
C9 C10 H10 119.2 . .
C11 C10 C9 121.6(4) . .
C11 C10 H10 119.2 . .
C10 C11 H11 120.5 . .
C12 C11 C10 119.0(4) . .
C12 C11 H11 120.5 . .
C11 C12 Br1 121.1(3) . .
C11 C12 C13 121.5(3) . .
C13 C12 Br1 117.3(3) . .
C12 C13 H13 120.7 . .
C12 C13 C14 118.7(4) . .
C14 C13 H13 120.7 . .
C9 C14 C13 120.6(4) . .
C9 C14 H14 119.7 . .
C13 C14 H14 119.7 . .
C7 N1 H1 119.2 . .
C8 N1 C7 121.6(3) . .
C8 N1 H1 119.2 . .
C8 N2 C9 125.5(3) . .
C8 N2 H2A 117.3 . .
C9 N2 H2A 117.3 . .

loop_
_geom_bond_atom_site_label_1
_geom_bond_atom_site_label_2
_geom_bond_distance
_geom_bond_site_symmetry_2
Br1 C12 1.901(3) .
C1 C2 1.382(6) .
C1 C6 1.383(5) .
C1 Cl1 1.742(4) .
C2 H2 0.9500 .
C2 C3 1.374(7) .
C3 H3 0.9500 .
C3 C4 1.363(7) .
C4 H4 0.9500 .
C4 C5 1.382(6) .
C5 H5 0.9500 .
C5 C6 1.383(5) .
C6 C7 1.517(5) .
C7 H7A 0.9900 .
C7 H7B 0.9900 .
C7 N1 1.444(4) .
C8 N1 1.346(4) .
C8 N2 1.363(4) .
C8 O1 1.234(4) .
C9 C10 1.381(5) .
C9 C14 1.381(4) .
C9 N2 1.413(4) .
C10 H10 0.9500 .
C10 C11 1.375(5) .
C11 H11 0.9500 .
C11 C12 1.366(5) .
C12 C13 1.375(5) .
C13 H13 0.9500 .
C13 C14 1.398(5) .
C14 H14 0.9500 .
N1 H1 0.8800 .
N2 H2A 0.8800 .

loop_
_geom_torsion_atom_site_label_1
_geom_torsion_atom_site_label_2
_geom_torsion_atom_site_label_3
_geom_torsion_atom_site_label_4
_geom_torsion
_geom_torsion_site_symmetry_1
_geom_torsion_site_symmetry_2
_geom_torsion_site_symmetry_3
_geom_torsion_site_symmetry_4
Br1 C12 C13 C14 -177.6(3) . . . .
C1 C2 C3 C4 1.8(7) . . . .
C1 C6 C7 N1 175.5(3) . . . .
C2 C1 C6 C5 1.7(5) . . . .
C2 C1 C6 C7 -179.3(4) . . . .
C2 C3 C4 C5 -0.9(7) . . . .
C3 C4 C5 C6 0.4(6) . . . .
C4 C5 C6 C1 -0.8(5) . . . .
C4 C5 C6 C7 -179.7(3) . . . .
C5 C6 C7 N1 -5.5(5) . . . .
C6 C1 C2 C3 -2.2(6) . . . .
C6 C7 N1 C8 95.5(4) . . . .
C9 C10 C11 C12 -0.8(5) . . . .
C10 C9 C14 C13 1.3(5) . . . .
C10 C9 N2 C8 -145.5(3) . . . .
C10 C11 C12 Br1 178.5(3) . . . .
C10 C11 C12 C13 0.8(6) . . . .
C11 C12 C13 C14 0.2(6) . . . .
C12 C13 C14 C9 -1.2(5) . . . .
C14 C9 C10 C11 -0.3(5) . . . .
C14 C9 N2 C8 37.6(5) . . . .
Cl1 C1 C2 C3 178.5(3) . . . .
Cl1 C1 C6 C5 -179.1(3) . . . .
Cl1 C1 C6 C7 -0.1(4) . . . .
N1 C8 N2 C9 -179.4(3) . . . .
N2 C8 N1 C7 165.4(3) . . . .
N2 C9 C10 C11 -177.3(3) . . . .
N2 C9 C14 C13 178.2(3) . . . .
O1 C8 N1 C7 -15.4(5) . . . .
O1 C8 N2 C9 1.5(5) . . . .
